data_7226897
loop_
_publ_author_name
'Souli\'e, Marine'
'Carayon, Chantal'
'Saffon, Nathalie'
'Blanc, Sylvie'
'Fery-Forgues, Suzanne'

_publ_section_title
;
 A comparative study of nine berberine salts in the solid state:
 optimization of the photoluminescence and self-association properties
 through the choice of the anion.
;
_journal_issue 43
_journal_name_full 'Physical chemistry chemical physics : PCCP'
_journal_page_first 29999
_journal_page_last 30008
_journal_paper_doi 10.1039/c6cp05848e
_journal_volume 18
_journal_year 2016
_chemical_formula_sum 'C32 H44 N O8.5 S'
_chemical_formula_weight 610.74
_space_group_crystal_system monoclinic
_space_group_IT_number 15
_space_group_name_Hall '-C 2yc'
_space_group_name_H-M_alt 'C 1 2/c 1'
_symmetry_space_group_name_Hall '-C 2yc'
_symmetry_space_group_name_H-M 'C 1 2/c 1'
_atom_sites_solution_hydrogens mixed
_audit_creation_method SHELXL-2014/7
_audit_update_record
;
2016-05-20 deposited with the CCDC.
2016-10-05 downloaded from the CCDC.
;
_cell_angle_alpha 90
_cell_angle_beta 111.687(12)
_cell_angle_gamma 90
_cell_formula_units_Z 8
_cell_length_a 43.206(9)
_cell_length_b 7.0750(16)
_cell_length_c 22.126(5)
_cell_measurement_reflns_used 3460
_cell_measurement_temperature 193(2)
_cell_measurement_theta_max 19.73
_cell_measurement_theta_min 2.92
_cell_volume 6285(2)
_computing_cell_refinement 'Bruker SAINT'
_computing_data_collection 'Bruker APEX2'
_computing_data_reduction 'Bruker SAINT'
_computing_molecular_graphics 'Bruker SHELXTL'
_computing_publication_material 'Bruker SHELXTL'
_computing_structure_refinement 'SHELXL-2014/7 (Sheldrick, 2014)'
_computing_structure_solution 'SHELXS-97 (Sheldrick, 2008)'
_diffrn_ambient_temperature 193(2)
_diffrn_measured_fraction_theta_full 0.986
_diffrn_measured_fraction_theta_max 0.986
_diffrn_measurement_device_type 'Bruker APEX-II CCD'
_diffrn_measurement_method 'phi and omega scans'
_diffrn_radiation_type MoK\a
_diffrn_radiation_wavelength 0.71073
_diffrn_reflns_av_R_equivalents 0.1333
_diffrn_reflns_av_unetI/netI 0.1349
_diffrn_reflns_Laue_measured_fraction_full 0.986
_diffrn_reflns_Laue_measured_fraction_max 0.986
_diffrn_reflns_limit_h_max 50
_diffrn_reflns_limit_h_min -50
_diffrn_reflns_limit_k_max 8
_diffrn_reflns_limit_k_min -8
_diffrn_reflns_limit_l_max 26
_diffrn_reflns_limit_l_min -26
_diffrn_reflns_number 27802
_diffrn_reflns_point_group_measured_fraction_full 0.986
_diffrn_reflns_point_group_measured_fraction_max 0.986
_diffrn_reflns_theta_full 24.713
_diffrn_reflns_theta_max 24.713
_diffrn_reflns_theta_min 5.137
_diffrn_source 'microfocus selaed tube'
_exptl_absorpt_coefficient_mu 0.156
_exptl_absorpt_correction_T_max 0.7452
_exptl_absorpt_correction_T_min 0.6025
_exptl_absorpt_correction_type multi-scan
_exptl_absorpt_process_details 'SADABS (Bruker-AXS)'
_exptl_crystal_colour yellow
_exptl_crystal_density_diffrn 1.291
_exptl_crystal_description needle
_exptl_crystal_F_000 2616
_exptl_crystal_size_max 0.800
_exptl_crystal_size_mid 0.060
_exptl_crystal_size_min 0.010
_refine_diff_density_max 0.398
_refine_diff_density_min -0.283
_refine_diff_density_rms 0.053
_refine_ls_extinction_method none
_refine_ls_goodness_of_fit_ref 1.030
_refine_ls_hydrogen_treatment mixed
_refine_ls_matrix_type full
_refine_ls_number_parameters 502
_refine_ls_number_reflns 5285
_refine_ls_number_restraints 433
_refine_ls_restrained_S_all 1.023
_refine_ls_R_factor_all 0.2102
_refine_ls_R_factor_gt 0.0910
_refine_ls_shift/su_max 0.001
_refine_ls_shift/su_mean 0.000
_refine_ls_structure_factor_coef Fsqd
_refine_ls_weighting_details 'w=1/[\s^2^(Fo^2^)+(0.0924P)^2^+18.2688P] where P=(Fo^2^+2Fc^2^)/3'
_refine_ls_weighting_scheme calc
_refine_ls_wR_factor_gt 0.2005
_refine_ls_wR_factor_ref 0.2611
_reflns_Friedel_coverage 0.000
_reflns_number_gt 2450
_reflns_number_total 5285
_reflns_threshold_expression 'I > 2\s(I)'
_cod_data_source_file c6cp05848e2.cif
_cod_data_source_block BerDS
_cod_depositor_comments 'Adding full bibliography for 7226893--7226898.cif.'
_cod_original_formula_sum 'C32 H44 N O8.50 S'
_cod_database_code 7226897
_shelx_shelxl_version_number 2014/7
_shelx_space_group_comment
; 
The symmetry employed for this shelxl refinement is uniquely defined 
by the following loop, which should always be used as a source of 
symmetry information in preference to the above space-group names. 
They are only intended as comments. 
;
_shelx_estimated_absorpt_t_min 0.886
_shelx_estimated_absorpt_t_max 0.998

loop_
_space_group_symop_operation_xyz
'x, y, z'
'-x, y, -z+1/2'
'x+1/2, y+1/2, z'
'-x+1/2, y+1/2, -z+1/2'
'-x, -y, -z'
'x, -y, z-1/2'
'-x+1/2, -y+1/2, -z'
'x+1/2, -y+1/2, z-1/2'

loop_
_atom_site_label
_atom_site_type_symbol
_atom_site_fract_x
_atom_site_fract_y
_atom_site_fract_z
_atom_site_U_iso_or_equiv
_atom_site_adp_type
_atom_site_occupancy
_atom_site_site_symmetry_order
_atom_site_calc_flag
_atom_site_refinement_flags_posn
_atom_site_refinement_flags_adp
_atom_site_refinement_flags_occupancy
_atom_site_disorder_assembly
_atom_site_disorder_group
N1 N 0.48850(13) 0.8011(5) 0.0759(2) 0.0441(11) Uani 1 1 d . . . . .
O1 O 0.64430(14) 0.8167(6) 0.2471(2) 0.0831(14) Uani 1 1 d . . . . .
O2 O 0.63897(13) 0.8287(6) 0.1392(2) 0.0796(13) Uani 1 1 d . . . . .
O3 O 0.38108(12) 0.7002(6) -0.18366(19) 0.0725(12) Uani 1 1 d . . . . .
O4 O 0.39309(10) 0.7635(6) -0.05630(18) 0.0670(11) Uani 1 1 d . . . . .
C1 C 0.6614(2) 0.8479(14) 0.2047(5) 0.116(3) Uani 1 1 d . . . . .
H1A H 0.6798 0.7552 0.2138 0.139 Uiso 1 1 calc R U . . .
H1B H 0.6712 0.9763 0.2116 0.139 Uiso 1 1 calc R U . . .
C2 C 0.6116(2) 0.8072(8) 0.2076(3) 0.0625(17) Uani 1 1 d . . . . .
C3 C 0.6081(2) 0.8140(8) 0.1434(3) 0.0624(16) Uani 1 1 d . . . . .
C4 C 0.57803(17) 0.8074(7) 0.0943(3) 0.0533(15) Uani 1 1 d . . . . .
H4 H 0.5761 0.8140 0.0502 0.064 Uiso 1 1 calc R U . . .
C5 C 0.54944(15) 0.7904(6) 0.1109(2) 0.0448(13) Uani 1 1 d . . . . .
C6 C 0.55320(16) 0.7830(7) 0.1764(3) 0.0524(15) Uani 1 1 d . . . . .
C7 C 0.58489(19) 0.7895(7) 0.2258(3) 0.0616(17) Uani 1 1 d . . . . .
H7 H 0.5876 0.7819 0.2703 0.074 Uiso 1 1 calc R U . . .
C8 C 0.52232(15) 0.7583(7) 0.1920(2) 0.0564(16) Uani 1 1 d . . . . .
H8A H 0.5171 0.6220 0.1919 0.068 Uiso 1 1 calc R U . . .
H8B H 0.5264 0.8085 0.2361 0.068 Uiso 1 1 calc R U . . .
C9 C 0.49313(15) 0.8601(7) 0.1431(2) 0.0535(15) Uani 1 1 d . . . . .
H9A H 0.4727 0.8315 0.1517 0.064 Uiso 1 1 calc R U . . .
H9B H 0.4970 0.9982 0.1477 0.064 Uiso 1 1 calc R U . . .
C10 C 0.51663(15) 0.7766(6) 0.0593(3) 0.0443(14) Uani 1 1 d . . . . .
C11 C 0.51075(15) 0.7389(6) -0.0049(3) 0.0461(14) Uani 1 1 d . . . . .
H11 H 0.5293 0.7203 -0.0176 0.055 Uiso 1 1 calc R U . . .
C12 C 0.47873(16) 0.7268(6) -0.0522(2) 0.0440(14) Uani 1 1 d . . . . .
C13 C 0.45120(15) 0.7470(6) -0.0321(2) 0.0418(13) Uani 1 1 d . . . . .
C14 C 0.45788(16) 0.7836(6) 0.0334(3) 0.0463(14) Uani 1 1 d . . . . .
H14 H 0.4398 0.7962 0.0478 0.056 Uiso 1 1 calc R U . . .
C15 C 0.47226(17) 0.6941(7) -0.1188(3) 0.0510(15) Uani 1 1 d . . . . .
H15 H 0.4903 0.6771 -0.1330 0.061 Uiso 1 1 calc R U . . .
C16 C 0.44050(18) 0.6869(6) -0.1624(3) 0.0522(15) Uani 1 1 d . . . . .
H16 H 0.4366 0.6693 -0.2072 0.063 Uiso 1 1 calc R U . . .
C17 C 0.41331(18) 0.7052(7) -0.1424(3) 0.0550(16) Uani 1 1 d . . . . .
C18 C 0.41872(17) 0.7351(7) -0.0783(3) 0.0535(15) Uani 1 1 d . . . . .
C19 C 0.37449(17) 0.6936(10) -0.2522(3) 0.080(2) Uani 1 1 d . . . . .
H19A H 0.3837 0.8067 -0.2649 0.121 Uiso 1 1 calc R U . . .
H19B H 0.3504 0.6887 -0.2764 0.121 Uiso 1 1 calc R U . . .
H19C H 0.3849 0.5807 -0.2620 0.121 Uiso 1 1 calc R U . . .
C20 C 0.37594(17) 0.5934(10) -0.0510(3) 0.085(2) Uani 1 1 d . . . . .
H20A H 0.3652 0.5369 -0.0942 0.127 Uiso 1 1 calc R U . . .
H20B H 0.3590 0.6239 -0.0330 0.127 Uiso 1 1 calc R U . . .
H20C H 0.3919 0.5036 -0.0223 0.127 Uiso 1 1 calc R U . . .
O5 O 0.55316(12) 1.4056(6) 0.4092(2) 0.0901(15) Uani 1 1 d . . . . .
O6 O 0.58248(13) 1.6455(6) 0.3746(2) 0.0995(16) Uani 1 1 d . . . . .
O7 O 0.55777(12) 1.3843(8) 0.3054(2) 0.1020(17) Uani 1 1 d . . . . .
S1 S 0.57158(4) 1.4509(2) 0.36989(7) 0.0648(6) Uani 1 1 d D . . . .
O8 O 0.6061(3) 1.340(2) 0.3950(9) 0.074(4) Uani 0.528(9) 1 d D U P A 1
C22 C 0.6050(5) 1.147(2) 0.3997(9) 0.112(5) Uani 0.528(9) 1 d D U P A 1
H22A H 0.6078 1.0947 0.3606 0.134 Uiso 0.528(9) 1 calc R U P A 1
H22B H 0.5821 1.1141 0.3962 0.134 Uiso 0.528(9) 1 calc R U P A 1
C23 C 0.6274(6) 1.046(3) 0.4545(11) 0.158(6) Uani 0.528(9) 1 d D U P A 1
H23A H 0.6266 1.1191 0.4922 0.190 Uiso 0.528(9) 1 calc R U P A 1
H23B H 0.6153 0.9273 0.4544 0.190 Uiso 0.528(9) 1 calc R U P A 1
C24 C 0.6599(6) 0.990(4) 0.4744(10) 0.160(7) Uani 0.528(9) 1 d D U P A 1
H24A H 0.6664 0.9337 0.5183 0.192 Uiso 0.528(9) 1 calc R U P A 1
H24B H 0.6740 1.1031 0.4781 0.192 Uiso 0.528(9) 1 calc R U P A 1
C25 C 0.6668(5) 0.856(3) 0.4325(12) 0.138(6) Uani 0.528(9) 1 d D U P A 1
H25A H 0.6544 0.7445 0.4381 0.165 Uiso 0.528(9) 1 calc R U P A 1
H25B H 0.6530 0.9070 0.3891 0.165 Uiso 0.528(9) 1 calc R U P A 1
C26 C 0.6931(6) 0.770(3) 0.4192(14) 0.153(7) Uani 0.528(9) 1 d D U P A 1
H26A H 0.7131 0.7916 0.4588 0.184 Uiso 0.528(9) 1 calc R U P A 1
H26B H 0.6960 0.8492 0.3848 0.184 Uiso 0.528(9) 1 calc R U P A 1
C27 C 0.6960(6) 0.576(3) 0.4000(12) 0.140(6) Uani 0.528(9) 1 d D U P A 1
H27A H 0.6766 0.5162 0.4061 0.168 Uiso 0.528(9) 1 calc R U P A 1
H27B H 0.6891 0.5895 0.3523 0.168 Uiso 0.528(9) 1 calc R U P A 1
C28 C 0.7168(6) 0.430(3) 0.4112(13) 0.143(6) Uani 0.528(9) 1 d D U P A 1
H28A H 0.7072 0.3371 0.4331 0.172 Uiso 0.528(9) 1 calc R U P A 1
H28B H 0.7373 0.4769 0.4457 0.172 Uiso 0.528(9) 1 calc R U P A 1
C29 C 0.7291(7) 0.314(4) 0.3729(15) 0.152(7) Uani 0.528(9) 1 d D U P A 1
H29A H 0.7126 0.2106 0.3631 0.183 Uiso 0.528(9) 1 calc R U P A 1
H29B H 0.7217 0.3908 0.3326 0.183 Uiso 0.528(9) 1 calc R U P A 1
C30 C 0.7545(8) 0.220(4) 0.3648(17) 0.183(9) Uani 0.528(9) 1 d D U P A 1
H30A H 0.7575 0.2988 0.3304 0.220 Uiso 0.528(9) 1 calc R U P A 1
H30B H 0.7729 0.2586 0.4050 0.220 Uiso 0.528(9) 1 calc R U P A 1
C31 C 0.7665(10) 0.063(5) 0.3536(19) 0.168(9) Uani 0.528(9) 1 d D U P A 1
H31A H 0.7875 0.1142 0.3520 0.202 Uiso 0.528(9) 1 calc R U P A 1
H31B H 0.7734 0.0098 0.3981 0.202 Uiso 0.528(9) 1 calc R U P A 1
C32 C 0.7664(8) -0.092(5) 0.3242(15) 0.222(11) Uani 0.528(9) 1 d D U P A 1
H32A H 0.7629 -0.0514 0.2793 0.266 Uiso 0.528(9) 1 calc R U P A 1
H32B H 0.7453 -0.1527 0.3213 0.266 Uiso 0.528(9) 1 calc R U P A 1
C33 C 0.7899(10) -0.249(4) 0.3362(18) 0.174(14) Uani 0.528(9) 1 d D U P A 1
H33A H 0.8118 -0.2009 0.3401 0.261 Uiso 0.528(9) 1 calc R U P A 1
H33B H 0.7819 -0.3388 0.3000 0.261 Uiso 0.528(9) 1 calc R U P A 1
H33C H 0.7917 -0.3130 0.3767 0.261 Uiso 0.528(9) 1 calc R U P A 1
O8' O 0.6067(5) 1.365(4) 0.4071(15) 0.158(10) Uani 0.472(9) 1 d D U P A 2
C22' C 0.6133(6) 1.188(4) 0.4314(12) 0.159(9) Uani 0.472(9) 1 d D U P A 2
H22C H 0.6061 1.0966 0.3949 0.191 Uiso 0.472(9) 1 calc R U P A 2
H22D H 0.6001 1.1629 0.4589 0.191 Uiso 0.472(9) 1 calc R U P A 2
C23' C 0.6497(5) 1.155(3) 0.4713(10) 0.136(6) Uani 0.472(9) 1 d D U P A 2
H23C H 0.6615 1.2779 0.4831 0.163 Uiso 0.472(9) 1 calc R U P A 2
H23D H 0.6521 1.0869 0.5118 0.163 Uiso 0.472(9) 1 calc R U P A 2
C24' C 0.6626(7) 1.053(4) 0.4356(14) 0.164(7) Uani 0.472(9) 1 d D U P A 2
H24C H 0.6732 1.1475 0.4163 0.196 Uiso 0.472(9) 1 calc R U P A 2
H24D H 0.6430 1.0051 0.3990 0.196 Uiso 0.472(9) 1 calc R U P A 2
C25' C 0.6848(6) 0.902(4) 0.4527(16) 0.160(8) Uani 0.472(9) 1 d D U P A 2
H25C H 0.6932 0.9081 0.5008 0.192 Uiso 0.472(9) 1 calc R U P A 2
H25D H 0.7034 0.9516 0.4413 0.192 Uiso 0.472(9) 1 calc R U P A 2
C26' C 0.6868(7) 0.705(3) 0.4420(14) 0.132(6) Uani 0.472(9) 1 d D U P A 2
H26C H 0.6654 0.6717 0.4071 0.159 Uiso 0.472(9) 1 calc R U P A 2
H26D H 0.6866 0.6426 0.4819 0.159 Uiso 0.472(9) 1 calc R U P A 2
C27' C 0.7125(7) 0.608(4) 0.4254(16) 0.154(8) Uani 0.472(9) 1 d D U P A 2
H27C H 0.7269 0.7189 0.4282 0.184 Uiso 0.472(9) 1 calc R U P A 2
H27D H 0.7236 0.5432 0.4677 0.184 Uiso 0.472(9) 1 calc R U P A 2
C28' C 0.7246(7) 0.499(4) 0.3908(14) 0.152(8) Uani 0.472(9) 1 d D U P A 2
H28C H 0.7385 0.5886 0.3775 0.183 Uiso 0.472(9) 1 calc R U P A 2
H28D H 0.7048 0.4770 0.3508 0.183 Uiso 0.472(9) 1 calc R U P A 2
C29' C 0.7421(9) 0.330(5) 0.3976(19) 0.166(9) Uani 0.472(9) 1 d D U P A 2
H29C H 0.7631 0.3830 0.3968 0.199 Uiso 0.472(9) 1 calc R U P A 2
H29D H 0.7469 0.3090 0.4444 0.199 Uiso 0.472(9) 1 calc R U P A 2
C30' C 0.7463(9) 0.154(4) 0.3819(19) 0.167(8) Uani 0.472(9) 1 d D U P A 2
H30C H 0.7491 0.0925 0.4238 0.200 Uiso 0.472(9) 1 calc R U P A 2
H30D H 0.7229 0.1253 0.3539 0.200 Uiso 0.472(9) 1 calc R U P A 2
C31' C 0.7609(11) 0.030(6) 0.360(3) 0.175(10) Uiso 0.472(9) 1 d D U P A 2
H31C H 0.7459 -0.0796 0.3552 0.210 Uiso 0.472(9) 1 calc R U P A 2
H31D H 0.7549 0.0765 0.3146 0.210 Uiso 0.472(9) 1 calc R U P A 2
C32' C 0.7880(7) -0.057(5) 0.3671(15) 0.204(10) Uani 0.472(9) 1 d D U P A 2
H32C H 0.7923 -0.1423 0.4048 0.245 Uiso 0.472(9) 1 calc R U P A 2
H32D H 0.8058 0.0401 0.3808 0.245 Uiso 0.472(9) 1 calc R U P A 2
C33' C 0.7939(10) -0.170(6) 0.316(2) 0.198(16) Uani 0.472(9) 1 d D U P A 2
H33D H 0.7796 -0.2825 0.3068 0.297 Uiso 0.472(9) 1 calc R U P A 2
H33E H 0.8173 -0.2088 0.3316 0.297 Uiso 0.472(9) 1 calc R U P A 2
H33F H 0.7886 -0.0940 0.2767 0.297 Uiso 0.472(9) 1 calc R U P A 2
O9 O 0.5000 0.1606(8) 0.2500 0.0771(19) Uani 1 2 d DS T P . .
H9C H 0.5170(13) 0.228(10) 0.270(3) 0.116 Uiso 1 1 d D U . . .

loop_
_atom_site_aniso_label
_atom_site_aniso_U_11
_atom_site_aniso_U_22
_atom_site_aniso_U_33
_atom_site_aniso_U_23
_atom_site_aniso_U_13
_atom_site_aniso_U_12
N1 0.073(4) 0.033(2) 0.036(3) -0.0027(18) 0.031(3) 0.002(2)
O1 0.070(4) 0.095(3) 0.072(3) -0.001(2) 0.012(3) 0.006(2)
O2 0.071(4) 0.085(3) 0.083(4) 0.009(2) 0.029(3) 0.008(2)
O3 0.087(4) 0.081(3) 0.043(2) -0.003(2) 0.016(3) 0.014(2)
O4 0.082(3) 0.066(3) 0.058(3) 0.000(2) 0.032(2) 0.011(2)
C1 0.081(6) 0.162(9) 0.099(7) -0.007(6) 0.028(6) -0.001(5)
C2 0.080(6) 0.053(4) 0.052(4) -0.001(3) 0.021(5) 0.002(3)
C3 0.071(6) 0.049(3) 0.070(5) 0.009(3) 0.030(5) 0.008(3)
C4 0.078(5) 0.036(3) 0.050(4) 0.008(2) 0.028(4) 0.008(3)
C5 0.065(4) 0.033(3) 0.040(3) 0.001(2) 0.024(3) 0.004(2)
C6 0.085(5) 0.039(3) 0.041(3) 0.004(2) 0.033(4) 0.005(3)
C7 0.090(5) 0.050(3) 0.041(4) 0.002(3) 0.019(4) 0.008(3)
C8 0.096(5) 0.044(3) 0.036(3) -0.004(2) 0.033(3) -0.003(3)
C9 0.088(5) 0.047(3) 0.033(3) -0.010(2) 0.032(3) -0.003(3)
C10 0.073(4) 0.028(3) 0.041(3) 0.003(2) 0.031(4) 0.002(2)
C11 0.078(5) 0.027(3) 0.045(3) 0.001(2) 0.037(4) 0.002(2)
C12 0.079(5) 0.023(2) 0.034(3) 0.004(2) 0.025(3) 0.002(2)
C13 0.070(4) 0.029(3) 0.031(3) 0.001(2) 0.023(3) 0.007(2)
C14 0.068(5) 0.034(3) 0.042(3) 0.001(2) 0.026(3) 0.005(2)
C15 0.085(5) 0.035(3) 0.041(3) -0.002(2) 0.032(4) -0.001(3)
C16 0.095(5) 0.035(3) 0.033(3) 0.003(2) 0.031(4) 0.003(3)
C17 0.085(5) 0.040(3) 0.033(3) 0.000(2) 0.014(4) 0.004(3)
C18 0.077(5) 0.039(3) 0.054(4) 0.003(2) 0.034(4) 0.008(3)
C19 0.100(6) 0.082(5) 0.047(4) -0.003(3) 0.012(4) 0.011(4)
C20 0.077(5) 0.098(6) 0.087(5) -0.015(4) 0.039(4) -0.011(4)
O5 0.129(4) 0.092(3) 0.077(3) -0.016(2) 0.072(3) -0.022(3)
O6 0.160(5) 0.065(3) 0.098(4) -0.002(2) 0.077(3) -0.012(3)
O7 0.101(4) 0.147(5) 0.057(3) -0.032(3) 0.028(3) -0.010(3)
S1 0.0730(13) 0.0759(11) 0.0425(9) -0.0022(8) 0.0179(9) 0.0140(9)
O8 0.058(7) 0.090(7) 0.086(9) 0.030(7) 0.041(6) 0.022(5)
C22 0.160(12) 0.085(8) 0.107(12) 0.017(9) 0.070(9) 0.051(9)
C23 0.178(13) 0.102(11) 0.177(14) 0.063(10) 0.043(11) 0.032(10)
C24 0.169(12) 0.159(15) 0.138(14) 0.014(11) 0.039(11) 0.037(11)
C25 0.167(15) 0.122(12) 0.131(13) -0.021(10) 0.063(12) -0.054(10)
C26 0.130(14) 0.157(13) 0.155(17) -0.022(12) 0.032(11) -0.035(12)
C27 0.136(16) 0.175(14) 0.118(14) -0.028(12) 0.059(12) -0.026(11)
C28 0.119(14) 0.175(14) 0.151(15) 0.007(13) 0.067(10) -0.025(11)
C29 0.154(17) 0.161(15) 0.150(17) 0.008(13) 0.065(13) 0.006(13)
C30 0.184(16) 0.175(16) 0.197(17) 0.026(14) 0.078(13) 0.038(14)
C31 0.184(17) 0.202(16) 0.153(14) -0.005(14) 0.103(13) 0.020(14)
C32 0.22(2) 0.234(19) 0.184(19) -0.045(15) 0.037(17) 0.037(15)
C33 0.21(3) 0.145(18) 0.13(2) -0.033(17) 0.023(18) -0.019(15)
O8' 0.174(15) 0.130(12) 0.123(14) -0.010(10) 0.000(11) 0.034(11)
C22' 0.182(12) 0.139(13) 0.119(16) 0.004(13) 0.012(12) 0.081(12)
C23' 0.134(12) 0.109(13) 0.157(14) 0.005(11) 0.046(11) 0.002(9)
C24' 0.184(14) 0.171(14) 0.171(16) 0.026(13) 0.106(13) 0.008(11)
C25' 0.119(15) 0.195(14) 0.177(17) -0.008(14) 0.066(13) 0.010(12)
C26' 0.106(13) 0.163(13) 0.140(15) 0.019(13) 0.060(10) -0.030(11)
C27' 0.120(16) 0.175(16) 0.161(18) -0.009(14) 0.047(13) -0.003(14)
C28' 0.126(16) 0.164(15) 0.150(17) 0.004(14) 0.031(11) 0.006(13)
C29' 0.161(19) 0.181(15) 0.165(19) -0.001(15) 0.071(14) 0.018(14)
C30' 0.174(17) 0.166(15) 0.189(17) 0.021(15) 0.100(13) 0.008(15)
C32' 0.19(2) 0.21(2) 0.202(19) 0.004(17) 0.060(16) 0.080(17)
C33' 0.116(19) 0.31(4) 0.17(3) -0.03(3) 0.056(19) 0.01(3)
O9 0.125(7) 0.049(4) 0.062(4) 0.000 0.040(4) 0.000

loop_
_atom_type_symbol
_atom_type_description
_atom_type_scat_dispersion_real
_atom_type_scat_dispersion_imag
_atom_type_scat_source
C C 0.0033 0.0016 'International Tables Vol C Tables 4.2.6.8 and 6.1.1.4'
H H 0.0000 0.0000 'International Tables Vol C Tables 4.2.6.8 and 6.1.1.4'
N N 0.0061 0.0033 'International Tables Vol C Tables 4.2.6.8 and 6.1.1.4'
O O 0.0106 0.0060 'International Tables Vol C Tables 4.2.6.8 and 6.1.1.4'
S S 0.1246 0.1234 'International Tables Vol C Tables 4.2.6.8 and 6.1.1.4'

loop_
_geom_angle_atom_site_label_1
_geom_angle_atom_site_label_2
_geom_angle_atom_site_label_3
_geom_angle
C14 N1 C10 122.7(4)
C14 N1 C9 118.0(4)
C10 N1 C9 119.2(5)
C2 O1 C1 104.8(5)
C3 O2 C1 104.6(6)
C17 O3 C19 117.8(5)
C18 O4 C20 114.3(4)
O1 C1 O2 109.6(6)
O1 C1 H1A 109.8
O2 C1 H1A 109.8
O1 C1 H1B 109.8
O2 C1 H1B 109.8
H1A C1 H1B 108.2
O1 C2 C7 127.4(6)
O1 C2 C3 110.7(7)
C7 C2 C3 121.9(7)
C4 C3 C2 122.3(7)
C4 C3 O2 128.1(6)
C2 C3 O2 109.6(7)
C3 C4 C5 117.7(6)
C3 C4 H4 121.1
C5 C4 H4 121.1
C6 C5 C4 119.5(5)
C6 C5 C10 121.1(5)
C4 C5 C10 119.3(5)
C5 C6 C7 120.9(5)
C5 C6 C8 117.9(5)
C7 C6 C8 121.1(5)
C2 C7 C6 117.6(6)
C2 C7 H7 121.2
C6 C7 H7 121.2
C9 C8 C6 110.9(4)
C9 C8 H8A 109.5
C6 C8 H8A 109.5
C9 C8 H8B 109.5
C6 C8 H8B 109.5
H8A C8 H8B 108.0
N1 C9 C8 110.6(4)
N1 C9 H9A 109.5
C8 C9 H9A 109.5
N1 C9 H9B 109.5
C8 C9 H9B 109.5
H9A C9 H9B 108.1
C11 C10 N1 116.6(5)
C11 C10 C5 125.3(5)
N1 C10 C5 118.1(4)
C10 C11 C12 122.8(5)
C10 C11 H11 118.6
C12 C11 H11 118.6
C11 C12 C15 123.5(5)
C11 C12 C13 118.1(5)
C15 C12 C13 118.5(5)
C14 C13 C18 122.5(5)
C14 C13 C12 117.9(5)
C18 C13 C12 119.6(5)
N1 C14 C13 121.9(5)
N1 C14 H14 119.1
C13 C14 H14 119.1
C16 C15 C12 120.5(5)
C16 C15 H15 119.8
C12 C15 H15 119.8
C15 C16 C17 121.0(5)
C15 C16 H16 119.5
C17 C16 H16 119.5
O3 C17 C18 116.3(6)
O3 C17 C16 123.7(5)
C18 C17 C16 119.9(6)
C17 C18 O4 122.5(6)
C17 C18 C13 120.5(6)
O4 C18 C13 116.9(5)
O3 C19 H19A 109.5
O3 C19 H19B 109.5
H19A C19 H19B 109.5
O3 C19 H19C 109.5
H19A C19 H19C 109.5
H19B C19 H19C 109.5
O4 C20 H20A 109.5
O4 C20 H20B 109.5
H20A C20 H20B 109.5
O4 C20 H20C 109.5
H20A C20 H20C 109.5
H20B C20 H20C 109.5
O7 S1 O5 115.0(3)
O7 S1 O6 113.3(3)
O5 S1 O6 114.4(3)
O7 S1 O8' 111.7(13)
O5 S1 O8' 104.2(12)
O6 S1 O8' 96.1(11)
O7 S1 O8 100.4(8)
O5 S1 O8 109.9(5)
O6 S1 O8 101.9(6)
C22 O8 S1 117.6(11)
O8 C22 C23 121.9(17)
O8 C22 H22A 106.9
C23 C22 H22A 106.9
O8 C22 H22B 106.9
C23 C22 H22B 106.9
H22A C22 H22B 106.7
C24 C23 C22 135(2)
C24 C23 H23A 103.4
C22 C23 H23A 103.4
C24 C23 H23B 103.4
C22 C23 H23B 103.4
H23A C23 H23B 105.2
C23 C24 C25 115(2)
C23 C24 H24A 108.6
C25 C24 H24A 108.6
C23 C24 H24B 108.6
C25 C24 H24B 108.6
H24A C24 H24B 107.6
C26 C25 C24 143(2)
C26 C25 H25A 101.3
C24 C25 H25A 101.3
C26 C25 H25B 101.3
C24 C25 H25B 101.3
H25A C25 H25B 104.5
C25 C26 C27 129(2)
C25 C26 H26A 105.0
C27 C26 H26A 105.0
C25 C26 H26B 105.0
C27 C26 H26B 105.0
H26A C26 H26B 105.9
C28 C27 C26 143(2)
C28 C27 H27A 101.1
C26 C27 H27A 101.1
C28 C27 H27B 101.1
C26 C27 H27B 101.1
H27A C27 H27B 104.5
C27 C28 C29 136(3)
C27 C28 H28A 103.3
C29 C28 H28A 103.3
C27 C28 H28B 103.3
C29 C28 H28B 103.3
H28A C28 H28B 105.2
C30 C29 C28 150(3)
C30 C29 H29A 99.1
C28 C29 H29A 99.1
C30 C29 H29B 99.1
C28 C29 H29B 99.1
H29A C29 H29B 104.0
C31 C30 C29 149(4)
C31 C30 H30A 99.5
C29 C30 H30A 99.5
C31 C30 H30B 99.5
C29 C30 H30B 99.5
H30A C30 H30B 104.0
C32 C31 C30 156(4)
C32 C31 H31A 97.4
C30 C31 H31A 97.4
C32 C31 H31B 97.4
C30 C31 H31B 97.4
H31A C31 H31B 103.6
C31 C32 C33 134(3)
C31 C32 H32A 103.8
C33 C32 H32A 103.8
C31 C32 H32B 103.8
C33 C32 H32B 103.8
H32A C32 H32B 105.4
C32 C33 H33A 109.5
C32 C33 H33B 109.5
H33A C33 H33B 109.5
C32 C33 H33C 109.5
H33A C33 H33C 109.5
H33B C33 H33C 109.5
C22' O8' S1 126.4(18)
O8' C22' C23' 113(2)
O8' C22' H22C 108.9
C23' C22' H22C 108.9
O8' C22' H22D 108.9
C23' C22' H22D 108.9
H22C C22' H22D 107.7
C24' C23' C22' 108.0(19)
C24' C23' H23C 110.1
C22' C23' H23C 110.1
C24' C23' H23D 110.1
C22' C23' H23D 110.1
H23C C23' H23D 108.4
C23' C24' C25' 131(3)
C23' C24' H24C 104.6
C25' C24' H24C 104.6
C23' C24' H24D 104.6
C25' C24' H24D 104.6
H24C C24' H24D 105.7
C24' C25' C26' 142(3)
C24' C25' H25C 101.6
C26' C25' H25C 101.6
C24' C25' H25D 101.6
C26' C25' H25D 101.6
H25C C25' H25D 104.6
C25' C26' C27' 127(2)
C25' C26' H26C 105.6
C27' C26' H26C 105.6
C25' C26' H26D 105.6
C27' C26' H26D 105.6
H26C C26' H26D 106.1
C28' C27' C26' 157(3)
C28' C27' H27C 97.2
C26' C27' H27C 97.2
C28' C27' H27D 97.2
C26' C27' H27D 97.2
H27C C27' H27D 103.6
C27' C28' C29' 139(4)
C27' C28' H28C 102.4
C29' C28' H28C 102.4
C27' C28' H28D 102.4
C29' C28' H28D 102.4
H28C C28' H28D 104.9
C30' C29' C28' 154(4)
C30' C29' H29C 97.9
C28' C29' H29C 97.9
C30' C29' H29D 97.9
C28' C29' H29D 97.9
H29C C29' H29D 103.7
C31' C30' C29' 152(4)
C31' C30' H30C 98.7
C29' C30' H30C 98.7
C31' C30' H30D 98.7
C29' C30' H30D 98.7
H30C C30' H30D 103.9
C32' C31' C30' 147(5)
C32' C31' H31C 100.1
C30' C31' H31C 100.1
C32' C31' H31D 100.1
C30' C31' H31D 100.1
H31C C31' H31D 104.2
C31' C32' C33' 125(3)
C31' C32' H32C 106.2
C33' C32' H32C 106.2
C31' C32' H32D 106.2
C33' C32' H32D 106.2
H32C C32' H32D 106.4
C32' C33' H33D 109.5
C32' C33' H33E 109.5
H33D C33' H33E 109.5
C32' C33' H33F 109.5
H33D C33' H33F 109.5
H33E C33' H33F 109.5

loop_
_geom_bond_atom_site_label_1
_geom_bond_atom_site_label_2
_geom_bond_distance
N1 C14 1.316(6)
N1 C10 1.404(6)
N1 C9 1.485(6)
O1 C2 1.361(7)
O1 C1 1.412(9)
O2 C3 1.373(7)
O2 C1 1.420(8)
O3 C17 1.354(7)
O3 C19 1.436(6)
O4 C18 1.379(6)
O4 C20 1.440(7)
C1 H1A 0.9900
C1 H1B 0.9900
C2 C7 1.362(8)
C2 C3 1.372(8)
C3 C4 1.353(8)
C4 C5 1.419(7)
C4 H4 0.9500
C5 C6 1.397(7)
C5 C10 1.458(7)
C6 C7 1.402(8)
C6 C8 1.507(8)
C7 H7 0.9500
C8 C9 1.507(7)
C8 H8A 0.9900
C8 H8B 0.9900
C9 H9A 0.9900
C9 H9B 0.9900
C10 C11 1.374(6)
C11 C12 1.395(7)
C11 H11 0.9500
C12 C15 1.412(7)
C12 C13 1.423(7)
C13 C14 1.393(7)
C13 C18 1.400(7)
C14 H14 0.9500
C15 C16 1.356(7)
C15 H15 0.9500
C16 C17 1.406(8)
C16 H16 0.9500
C17 C18 1.366(7)
C19 H19A 0.9800
C19 H19B 0.9800
C19 H19C 0.9800
C20 H20A 0.9800
C20 H20B 0.9800
C20 H20C 0.9800
O5 S1 1.416(4)
O6 S1 1.446(5)
O7 S1 1.409(4)
S1 O8' 1.558(14)
S1 O8 1.590(8)
O8 C22 1.372(15)
C22 C23 1.433(19)
C22 H22A 0.9900
C22 H22B 0.9900
C23 C24 1.37(2)
C23 H23A 0.9900
C23 H23B 0.9900
C24 C25 1.43(2)
C24 H24A 0.9900
C24 H24B 0.9900
C25 C26 1.41(2)
C25 H25A 0.9900
C25 H25B 0.9900
C26 C27 1.46(2)
C26 H26A 0.9900
C26 H26B 0.9900
C27 C28 1.33(2)
C27 H27A 0.9900
C27 H27B 0.9900
C28 C29 1.41(2)
C28 H28A 0.9900
C28 H28B 0.9900
C29 C30 1.35(3)
C29 H29A 0.9900
C29 H29B 0.9900
C30 C31 1.29(2)
C30 H30A 0.9900
C30 H30B 0.9900
C31 C32 1.27(3)
C31 H31A 0.9900
C31 H31B 0.9900
C32 C33 1.46(3)
C32 H32A 0.9900
C32 H32B 0.9900
C33 H33A 0.9800
C33 H33B 0.9800
C33 H33C 0.9800
O8' C22' 1.351(17)
C22' C23' 1.51(2)
C22' H22C 0.9900
C22' H22D 0.9900
C23' C24' 1.33(2)
C23' H23C 0.9900
C23' H23D 0.9900
C24' C25' 1.39(2)
C24' H24C 0.9900
C24' H24D 0.9900
C25' C26' 1.42(2)
C25' H25C 0.9900
C25' H25D 0.9900
C26' C27' 1.47(2)
C26' H26C 0.9900
C26' H26D 0.9900
C27' C28' 1.32(2)
C27' H27C 0.9900
C27' H27D 0.9900
C28' C29' 1.39(2)
C28' H28C 0.9900
C28' H28D 0.9900
C29' C30' 1.32(3)
C29' H29C 0.9900
C29' H29D 0.9900
C30' C31' 1.29(2)
C30' H30C 0.9900
C30' H30D 0.9900
C31' C32' 1.28(3)
C31' H31C 0.9900
C31' H31D 0.9900
C32' C33' 1.48(3)
C32' H32C 0.9900
C32' H32D 0.9900
C33' H33D 0.9800
C33' H33E 0.9800
C33' H33F 0.9800
O9 H9C 0.848(10)

loop_
_geom_hbond_atom_site_label_D
_geom_hbond_atom_site_label_H
_geom_hbond_atom_site_label_A
_geom_hbond_distance_DH
_geom_hbond_distance_HA
_geom_hbond_distance_DA
_geom_hbond_angle_DHA
_geom_hbond_site_symmetry_A
O9 H9C O7 0.848(10) 1.980(16) 2.824(6) 173(8) 1_545
